data_4504960
loop_
_publ_author_name
'Saha, Binoy K.'
'Jetti, Ram K. R.'
'Reddy, L. Sreenivas'
'Aitipamula, Srinivasulu'
'Nangia, Ashwini'

_publ_section_title
;
 Halogen Trimer-Mediated Hexagonal Host Framework of
 2,4,6-Tris(4-halophenoxy)-1,3,5-triazine. Supramolecular Isomerism from
 Hexagonal Channel (X = Cl, Br) to Cage Structure (X = I)
;
_journal_issue 3
_journal_name_full 'Crystal Growth &amp; Design'
_journal_page_first 887
_journal_paper_doi 10.1021/cg049691r
_journal_volume 5
_journal_year 2005
_chemical_formula_moiety '2 (C21 H12 I3 N3 O3), C9 H9 Br3'
_chemical_formula_sum 'C51 H33 Br3 I6 N6 O6'
_chemical_formula_weight 1826.96
_chemical_name_common '2,4,6-tris(4-iodophenoxy)-1,3,5-triazine, tribromomesitylene'
_chemical_name_systematic
; 
 2,4,6-tris(4-iodophenoxy)-1,3,5-triazine, tribromomesitylene
;
_space_group_IT_number 148
_symmetry_cell_setting hexagonal
_symmetry_space_group_name_Hall '-R 3'
_symmetry_space_group_name_H-M 'R -3 :H'
_atom_sites_solution_hydrogens geom
_atom_sites_solution_primary direct
_atom_sites_solution_secondary difmap
_audit_creation_method SHELXL-97
_cell_angle_alpha 90.00
_cell_angle_beta 90.00
_cell_angle_gamma 120.00
_cell_formula_units_Z 3
_cell_length_a 15.7356(8)
_cell_length_b 15.7356(8)
_cell_length_c 18.3863(13)
_cell_measurement_reflns_used 6509
_cell_measurement_temperature 145(2)
_cell_measurement_theta_max 28.26
_cell_measurement_theta_min 2.59
_cell_volume 3942.7(4)
_computing_cell_refinement
;
BRUKER AXS SAINT program Vers.6.01
;
_computing_data_collection 'BRUKER AXS SMART Vers. 5.054 1997/98'
_computing_data_reduction
;
BRUKER AXS SAINT program Vers.6.01
;
_computing_molecular_graphics
;
BRUKER AXS SHELXTL Vers.6.12, DOS/WIN95/NT/2000/ME
;
_computing_publication_material
;
BRUKER AXS SHELXTL Vers.6.12, DOS/WIN95/NT/2000/ME
;
_computing_structure_refinement
;
BRUKER AXS SHELXTL Vers.6.12, DOS/WIN95/NT/2000/ME
;
_computing_structure_solution
;
BRUKER AXS SHELXTL Vers.6.12, DOS/WIN95/NT/2000/ME
;
_diffrn_ambient_temperature 145(2)
_diffrn_detector_area_resol_mean 8.192
_diffrn_measured_fraction_theta_full 0.999
_diffrn_measured_fraction_theta_max 0.999
_diffrn_measurement_device_type 'Siemens SMART CCD area detector system'
_diffrn_measurement_method
;
 Full sphere data collection 
 in omega at 0.3 deg scan width, 
 two runs with 720 frames, phi =  0, 270(deg) 
 two runs with 436 frames, phi = 88, 180 deg) 
;
_diffrn_radiation_monochromator graphite
_diffrn_radiation_source 'fine-focus sealed tube'
_diffrn_radiation_type MoK\a
_diffrn_radiation_wavelength 0.71073
_diffrn_reflns_av_R_equivalents 0.0303
_diffrn_reflns_av_sigmaI/netI 0.0144
_diffrn_reflns_limit_h_max 20
_diffrn_reflns_limit_h_min -20
_diffrn_reflns_limit_k_max 20
_diffrn_reflns_limit_k_min -20
_diffrn_reflns_limit_l_max 24
_diffrn_reflns_limit_l_min -24
_diffrn_reflns_number 16813
_diffrn_reflns_theta_full 28.31
_diffrn_reflns_theta_max 28.31
_diffrn_reflns_theta_min 1.86
_exptl_absorpt_coefficient_mu 5.882
_exptl_absorpt_correction_T_max 0.690
_exptl_absorpt_correction_T_min 0.400
_exptl_absorpt_correction_type empirical
_exptl_absorpt_process_details
; 
 Siemens SADABS program multi-scan V2.03
 R.H. Blessing, Acta Cryst. (1995) A51 33-38 
;
_exptl_crystal_colour colourless
_exptl_crystal_density_diffrn 2.308
_exptl_crystal_density_meas ?
_exptl_crystal_density_method 'not measured'
_exptl_crystal_description block
_exptl_crystal_F_000 2556
_exptl_crystal_size_max 0.21
_exptl_crystal_size_mid 0.14
_exptl_crystal_size_min 0.08
_refine_diff_density_max 3.192
_refine_diff_density_min -2.078
_refine_diff_density_rms 0.200
_refine_ls_extinction_method none
_refine_ls_goodness_of_fit_ref 1.080
_refine_ls_hydrogen_treatment mixed
_refine_ls_matrix_type full
_refine_ls_number_parameters 112
_refine_ls_number_reflns 2182
_refine_ls_number_restraints 2
_refine_ls_restrained_S_all 1.091
_refine_ls_R_factor_all 0.0501
_refine_ls_R_factor_gt 0.0482
_refine_ls_shift/su_max 0.001
_refine_ls_shift/su_mean 0.000
_refine_ls_structure_factor_coef Fsqd
_refine_ls_weighting_details 'calc w=1/[\s^2^(Fo^2^)+(0.0570P)^2^+75.0000P] where P=(Fo^2^+2Fc^2^)/3'
_refine_ls_weighting_scheme calc
_refine_ls_wR_factor_gt 0.1144
_refine_ls_wR_factor_ref 0.1160
_reflns_number_gt 2037
_reflns_number_total 2182
_reflns_threshold_expression >2sigma(I)
_cod_data_source_file cg049691rsi20040907_112843.cif
_cod_data_source_block itbdju0m
_cod_depositor_comments
;
The following automatic conversions were performed:

'_symmetry_cell_setting' value 'Hexagonal' changed to 'hexagonal'
according to /home/saulius/struct/CIF-dictionaries/cif_core.dic
dictionary named 'cif_core.dic' version 2.4.1 from 2010-06-29.

Automatic conversion script
Id: cif_fix_values 1715 2011-07-08 13:25:40Z adriana 

The following automatic conversions were performed:

'_exptl_crystal_density_meas' value 'not measured' was changed to '?'
- the value is perceived as not measured.

Automatic conversion script
Id: cif_fix_values 3008 2015-01-20 13:52:24Z robertas 
;
_cod_original_sg_symbol_H-M 'R -3'
_cod_database_code 4504960

loop_
_symmetry_equiv_pos_as_xyz
'x, y, z'
'-y, x-y, z'
'-x+y, -x, z'
'x+2/3, y+1/3, z+1/3'
'-y+2/3, x-y+1/3, z+1/3'
'-x+y+2/3, -x+1/3, z+1/3'
'x+1/3, y+2/3, z+2/3'
'-y+1/3, x-y+2/3, z+2/3'
'-x+y+1/3, -x+2/3, z+2/3'
'-x, -y, -z'
'y, -x+y, -z'
'x-y, x, -z'
'-x+2/3, -y+1/3, -z+1/3'
'y+2/3, -x+y+1/3, -z+1/3'
'x-y+2/3, x+1/3, -z+1/3'
'-x+1/3, -y+2/3, -z+2/3'
'y+1/3, -x+y+2/3, -z+2/3'
'x-y+1/3, x+2/3, -z+2/3'

loop_
_atom_site_label
_atom_site_type_symbol
_atom_site_fract_x
_atom_site_fract_y
_atom_site_fract_z
_atom_site_U_iso_or_equiv
_atom_site_adp_type
_atom_site_occupancy
_atom_site_symmetry_multiplicity
_atom_site_calc_flag
_atom_site_refinement_flags
_atom_site_disorder_assembly
_atom_site_disorder_group
I1 I 0.05506(2) 0.16096(2) 0.794381(18) 0.03129(14) Uani 1 1 d . . .
O1 O -0.1414(2) 0.4159(2) 0.74245(19) 0.0259(7) Uani 1 1 d . . .
N1 N -0.2927(3) 0.2732(3) 0.7414(2) 0.0220(7) Uani 1 1 d . . .
C1 C -0.2402(3) 0.3702(3) 0.7415(2) 0.0221(8) Uani 1 1 d . . .
C2 C -0.0984(3) 0.3571(3) 0.7530(3) 0.0239(8) Uani 1 1 d . . .
C3 C -0.0574(4) 0.3617(4) 0.8198(3) 0.0278(9) Uani 1 1 d . . .
H3 H -0.0602 0.4016 0.8574 0.033 Uiso 1 1 d R . .
C4 C -0.0114(4) 0.3066(4) 0.8317(3) 0.0287(9) Uani 1 1 d . . .
H4 H 0.0170 0.3082 0.8776 0.034 Uiso 1 1 d R . .
C5 C -0.0075(3) 0.2497(3) 0.7758(3) 0.0245(8) Uani 1 1 d . . .
C6 C -0.0462(4) 0.2478(4) 0.7077(3) 0.0274(9) Uani 1 1 d . . .
H6 H -0.0412 0.2099 0.6695 0.033 Uiso 1 1 d R . .
C7 C -0.0927(4) 0.3025(4) 0.6960(3) 0.0275(9) Uani 1 1 d . . .
H7 H -0.1200 0.3023 0.6498 0.033 Uiso 1 1 d R . .
C8 C 0.0535(4) 0.09458(17) 1.0004(3) 0.0380(11) Uani 1 1 d D . .
Br1 Br 0.13429(11) 0.23925(8) 1.00122(8) 0.0453(3) Uani 0.50 1 d PD A 1
C9 C 0.1141(9) 0.2007(2) 1.0035(7) 0.0380(11) Uani 0.50 1 d PD A 2
H9A H 0.1493 0.2199 1.0500 0.057 Uiso 0.50 1 d PR A 2
H9B H 0.0723 0.2303 0.9992 0.057 Uiso 0.50 1 d PR A 2
H9C H 0.1615 0.2235 0.9634 0.057 Uiso 0.50 1 d PR A 2

loop_
_atom_site_aniso_label
_atom_site_aniso_U_11
_atom_site_aniso_U_22
_atom_site_aniso_U_33
_atom_site_aniso_U_23
_atom_site_aniso_U_13
_atom_site_aniso_U_12
I1 0.0319(2) 0.0316(2) 0.0364(2) 0.00181(12) -0.00040(12) 0.02037(14)
O1 0.0183(15) 0.0233(15) 0.0362(17) 0.0001(13) -0.0001(12) 0.0105(13)
N1 0.0192(17) 0.0221(17) 0.0246(17) -0.0012(13) 0.0006(13) 0.0101(14)
C1 0.019(2) 0.027(2) 0.0204(19) -0.0001(15) 0.0019(14) 0.0116(16)
C2 0.0202(19) 0.021(2) 0.031(2) 0.0017(16) 0.0016(16) 0.0108(17)
C3 0.026(2) 0.027(2) 0.031(2) -0.0036(18) 0.0009(17) 0.0133(19)
C4 0.028(2) 0.034(2) 0.027(2) -0.0018(18) -0.0040(17) 0.018(2)
C5 0.0208(19) 0.021(2) 0.033(2) 0.0024(17) 0.0012(17) 0.0117(16)
C6 0.026(2) 0.028(2) 0.029(2) -0.0031(17) -0.0016(17) 0.0145(19)
C7 0.028(2) 0.028(2) 0.029(2) -0.0014(18) -0.0025(17) 0.0161(19)
C8 0.043(3) 0.040(3) 0.027(2) 0.002(2) -0.0006(19) 0.018(2)
Br1 0.0491(7) 0.0233(5) 0.0519(7) -0.0021(5) -0.0053(6) 0.0093(5)
C9 0.043(3) 0.040(3) 0.027(2) 0.002(2) -0.0006(19) 0.018(2)

loop_
_atom_type_symbol
_atom_type_description
_atom_type_scat_dispersion_real
_atom_type_scat_dispersion_imag
_atom_type_scat_source
C C 0.0033 0.0016 'International Tables Vol C Tables 4.2.6.8 and 6.1.1.4'
H H 0.0000 0.0000 'International Tables Vol C Tables 4.2.6.8 and 6.1.1.4'
N N 0.0061 0.0033 'International Tables Vol C Tables 4.2.6.8 and 6.1.1.4'
O O 0.0106 0.0060 'International Tables Vol C Tables 4.2.6.8 and 6.1.1.4'
Br Br -0.2901 2.4595 'International Tables Vol C Tables 4.2.6.8 and 6.1.1.4'
I I -0.4742 1.8119 'International Tables Vol C Tables 4.2.6.8 and 6.1.1.4'

loop_
_geom_angle_atom_site_label_1
_geom_angle_atom_site_label_2
_geom_angle_atom_site_label_3
_geom_angle
_geom_angle_site_symmetry_1
_geom_angle_site_symmetry_3
C1 O1 C2 117.2(4) . .
C1 N1 C1 112.3(4) . 3_455
N1 C1 N1 127.7(4) . 2_565
N1 C1 O1 120.2(4) . .
N1 C1 O1 112.1(4) 2_565 .
C3 C2 C7 122.4(4) . .
C3 C2 O1 117.2(4) . .
C7 C2 O1 120.3(4) . .
C2 C3 C4 118.9(4) . .
C5 C4 C3 119.3(4) . .
C4 C5 C6 121.5(4) . .
C4 C5 I1 119.7(3) . .
C6 C5 I1 118.7(3) . .
C5 C6 C7 119.1(4) . .
C2 C7 C6 118.7(4) . .
C8 C8 C8 119.98(3) 12_557 11_557
C8 C8 C9 120.3(8) 12_557 .
C8 C8 C9 119.7(8) 11_557 .
C8 C8 Br1 119.5(5) 12_557 .
C8 C8 Br1 120.5(5) 11_557 .
C9 C8 Br1 2.0(6) . .

loop_
_geom_bond_atom_site_label_1
_geom_bond_atom_site_label_2
_geom_bond_distance
_geom_bond_site_symmetry_2
I1 C5 2.100(4) .
O1 C1 1.348(5) .
O1 C2 1.407(5) .
N1 C1 1.323(6) .
N1 C1 1.343(6) 3_455
C1 N1 1.343(6) 2_565
C2 C3 1.373(7) .
C2 C7 1.385(7) .
C3 C4 1.396(7) .
C4 C5 1.384(7) .
C5 C6 1.387(7) .
C6 C7 1.397(7) .
C8 C8 1.293(2) 12_557
C8 C8 1.293(2) 11_557
C8 C9 1.452(2) .
C8 Br1 1.9760(19) .
